data_4507597
loop_
_publ_author_name
'Bhardwaj, Rajni M.'
'Price, Louise S.'
'Price, Sarah L.'
'Reutzel-Edens, Susan M.'
'Miller, Gary J.'
'Oswald, Iain D. H.'
'Johnston, Blair F.'
'Florence, Alastair J.'

_publ_section_title
;
 Exploring the Experimental and Computed Crystal Energy Landscape of
 Olanzapine
;
_journal_issue 4
_journal_name_full 'Crystal Growth &amp; Design'
_journal_page_first 1602
_journal_paper_doi 10.1021/cg301826s
_journal_volume 13
_journal_year 2013
_chemical_formula_moiety '2(C17 H20 N4 S1),2(C5 H12 O1),2(H2 O)'
_chemical_formula_sum 'C22 H34 N4 O2 S'
_chemical_formula_weight 418.59
_chemical_name_common 'olanzapine 3-methyl 1-butanol hydrate'
_chemical_name_systematic
;
 ?
;
_space_group_IT_number 2
_symmetry_cell_setting triclinic
_symmetry_space_group_name_Hall '-P 1'
_symmetry_space_group_name_H-M 'P -1'
_atom_sites_solution_hydrogens geom
_atom_sites_solution_primary direct
_atom_sites_solution_secondary difmap
_audit_creation_method SHELXL-97
_cell_angle_alpha 105.883(6)
_cell_angle_beta 90.290(6)
_cell_angle_gamma 92.005(6)
_cell_formula_units_Z 4
_cell_length_a 12.3420(17)
_cell_length_b 13.3559(18)
_cell_length_c 14.630(2)
_cell_measurement_reflns_used 9996
_cell_measurement_temperature 123(2)
_cell_measurement_theta_max 26.51
_cell_measurement_theta_min 2.49
_cell_volume 2317.8(6)
_computing_cell_refinement 'Bruker SAINT'
_computing_data_collection 'Bruker APEX2'
_computing_data_reduction 'Bruker SAINT'
_computing_molecular_graphics 'Bruker SHELXTL'
_computing_publication_material 'Bruker SHELXTL'
_computing_structure_refinement 'SHELXL-97 (Sheldrick, 2008)'
_computing_structure_solution 'SHELXS-97 (Sheldrick, 2008)'
_diffrn_ambient_temperature 123(2)
_diffrn_measured_fraction_theta_full 0.967
_diffrn_measured_fraction_theta_max 0.967
_diffrn_measurement_device_type 'Bruker APEX-II CCD'
_diffrn_measurement_method '\f and \w scans'
_diffrn_radiation_monochromator graphite
_diffrn_radiation_source 'fine-focus sealed tube'
_diffrn_radiation_type MoK\a
_diffrn_radiation_wavelength 0.71073
_diffrn_reflns_av_R_equivalents 0.0390
_diffrn_reflns_av_sigmaI/netI 0.0381
_diffrn_reflns_limit_h_max 10
_diffrn_reflns_limit_h_min -15
_diffrn_reflns_limit_k_max 16
_diffrn_reflns_limit_k_min -16
_diffrn_reflns_limit_l_max 15
_diffrn_reflns_limit_l_min -18
_diffrn_reflns_number 30830
_diffrn_reflns_theta_full 26.00
_diffrn_reflns_theta_max 26.00
_diffrn_reflns_theta_min 1.45
_exptl_absorpt_coefficient_mu 0.164
_exptl_absorpt_correction_T_max 0.7454
_exptl_absorpt_correction_T_min 0.6083
_exptl_absorpt_correction_type multi-scan
_exptl_absorpt_process_details SADABS
_exptl_crystal_colour yellow
_exptl_crystal_density_diffrn 1.200
_exptl_crystal_density_method 'not measured'
_exptl_crystal_description prismatic
_exptl_crystal_F_000 904
_exptl_crystal_size_max 0.505
_exptl_crystal_size_mid 0.205
_exptl_crystal_size_min 0.12
_refine_diff_density_max 1.931
_refine_diff_density_min -0.516
_refine_diff_density_rms 0.106
_refine_ls_extinction_method none
_refine_ls_goodness_of_fit_ref 1.035
_refine_ls_hydrogen_treatment mixed
_refine_ls_matrix_type full
_refine_ls_number_parameters 560
_refine_ls_number_reflns 8815
_refine_ls_number_restraints 0
_refine_ls_restrained_S_all 1.035
_refine_ls_R_factor_all 0.0936
_refine_ls_R_factor_gt 0.0822
_refine_ls_shift/su_max 0.006
_refine_ls_shift/su_mean 0.000
_refine_ls_structure_factor_coef Fsqd
_refine_ls_weighting_details 'calc w=1/[\s^2^(Fo^2^)+(0.1265P)^2^+7.2524P] where P=(Fo^2^+2Fc^2^)/3'
_refine_ls_weighting_scheme calc
_refine_ls_wR_factor_gt 0.2274
_refine_ls_wR_factor_ref 0.2397
_reflns_number_gt 7345
_reflns_number_total 8815
_reflns_threshold_expression >2\s(I)
_cod_data_source_file cg301826s_si_002.cif
_cod_data_source_block olanzapine_3-methyl_1-butanol_hydrate
_cod_depositor_comments
;
The following automatic conversions were performed:

'_symmetry_cell_setting' value 'Triclinic' changed to 'triclinic'
according to /home/saulius/struct/CIF-dictionaries/cif_core.dic
dictionary named 'cif_core.dic' version 2.4.2 from 2011-04-26.

Automatic conversion script
Id: cif_fix_values 1891 2012-01-12 08:04:46Z andrius 
;
_cod_original_cell_volume 2317.9(5)
_cod_original_sg_symbol_H-M P-1
_cod_database_code 4507597

loop_
_symmetry_equiv_pos_as_xyz
'x, y, z'
'-x, -y, -z'

loop_
_atom_site_label
_atom_site_type_symbol
_atom_site_fract_x
_atom_site_fract_y
_atom_site_fract_z
_atom_site_U_iso_or_equiv
_atom_site_adp_type
_atom_site_occupancy
_atom_site_symmetry_multiplicity
_atom_site_calc_flag
_atom_site_refinement_flags
N8 N -0.3196(2) 0.8418(2) 0.5286(2) 0.0186(6) Uani 1 1 d .
N5 N -0.0473(2) 1.1126(2) 0.2459(2) 0.0184(6) Uani 1 1 d .
N4 N 0.1895(2) 1.1617(2) -0.0289(2) 0.0199(6) Uani 1 1 d .
N7 N -0.1898(2) 0.9737(2) 0.44418(19) 0.0174(6) Uani 1 1 d .
N1 N 0.4461(2) 0.8883(2) 0.2526(2) 0.0190(6) Uani 1 1 d .
N3 N 0.3132(2) 1.0326(2) 0.05595(19) 0.0185(6) Uani 1 1 d .
N2 N 0.3602(2) 0.8684(2) 0.0608(2) 0.0190(6) Uani 1 1 d .
C22 C -0.1225(3) 1.0365(3) 0.4074(2) 0.0157(6) Uani 1 1 d .
O2W O -0.5131(2) 0.8336(2) 0.42442(19) 0.0270(6) Uani 1 1 d .
C98 C -0.1446(8) 0.5424(8) 0.2588(5) 0.109(3) Uani 1 1 d .
H98A H -0.2176 0.5265 0.2783 0.164 Uiso 1 1 calc R
H98B H -0.1443 0.6082 0.2412 0.164 Uiso 1 1 calc R
H98C H -0.0934 0.5488 0.3117 0.164 Uiso 1 1 calc R
S1A S 0.08449(7) 0.94300(6) 0.19319(6) 0.0197(2) Uani 1 1 d .
H4W H -0.562(4) 0.805(3) 0.452(3) 0.024 Uiso 1 1 d .
H3W H -0.450(4) 0.837(3) 0.451(3) 0.024 Uiso 1 1 d .
H2N H -0.026(3) 1.125(3) 0.186(3) 0.018(9) Uiso 1 1 d .
H1S H -0.755(4) 0.769(4) 0.505(3) 0.034(12) Uiso 1 1 d .
H2S H -0.239(4) 0.239(4) 0.013(3) 0.032(13) Uiso 1 1 d .
H1N H 0.463(4) 0.875(3) 0.308(3) 0.031(12) Uiso 1 1 d .
S2A S 0.58870(7) 1.05897(6) 0.30996(6) 0.0194(2) Uani 1 1 d .
C24 C 0.0854(3) 0.8606(3) 0.2672(2) 0.0198(7) Uani 1 1 d .
N6 N -0.1282(2) 1.1375(2) 0.43994(19) 0.0175(6) Uani 1 1 d .
O2S O -0.6971(2) 0.7328(2) 0.4775(2) 0.0319(6) Uani 1 1 d .
C7 C 0.5950(3) 1.1448(3) 0.2390(2) 0.0187(7) Uani 1 1 d .
C23 C 0.0152(3) 0.8926(2) 0.3403(2) 0.0177(7) Uani 1 1 d .
H23 H 0.0053 0.8581 0.3886 0.021 Uiso 1 1 calc R
C3 C 0.4698(3) 0.8010(2) 0.1743(2) 0.0176(7) Uani 1 1 d .
C16 C 0.2749(3) 1.1323(3) 0.1136(2) 0.0186(7) Uani 1 1 d .
H16A H 0.3269 1.1625 0.1665 0.022 Uiso 1 1 calc R
H16B H 0.2039 1.1211 0.1412 0.022 Uiso 1 1 calc R
C6 C 0.5220(3) 1.1140(3) 0.1653(2) 0.0183(7) Uani 1 1 d .
H6 H 0.5138 1.1505 0.1184 0.022 Uiso 1 1 calc R
C4 C 0.4314(3) 0.7972(3) 0.0825(2) 0.0184(7) Uani 1 1 d .
C33 C -0.2330(3) 0.8714(3) 0.3862(2) 0.0183(7) Uani 1 1 d .
H33A H -0.1822 0.8421 0.3344 0.022 Uiso 1 1 calc R
H33B H -0.3034 0.8801 0.3571 0.022 Uiso 1 1 calc R
C20 C -0.0174(3) 1.2025(2) 0.3221(2) 0.0175(7) Uani 1 1 d .
C2 C 0.4865(3) 0.9823(2) 0.2388(2) 0.0163(6) Uani 1 1 d .
C19 C -0.0127(3) 1.0196(3) 0.2616(2) 0.0171(7) Uani 1 1 d .
C18 C -0.0420(3) 0.9832(2) 0.3375(2) 0.0166(7) Uani 1 1 d .
C12 C 0.4566(3) 0.7101(3) 0.0076(3) 0.0228(7) Uani 1 1 d .
H12 H 0.4310 0.7058 -0.0548 0.027 Uiso 1 1 calc R
C30 C -0.2593(3) 1.0178(3) 0.5250(2) 0.0185(7) Uani 1 1 d .
H30A H -0.3316 1.0307 0.5019 0.022 Uiso 1 1 calc R
H30B H -0.2270 1.0851 0.5637 0.022 Uiso 1 1 calc R
C1 C 0.4588(3) 1.0215(2) 0.1649(2) 0.0172(7) Uani 1 1 d .
C29 C -0.0175(3) 1.2956(3) 0.4883(3) 0.0210(7) Uani 1 1 d .
H29 H -0.0377 1.3001 0.5518 0.025 Uiso 1 1 calc R
C31 C -0.2706(3) 0.9415(3) 0.5854(2) 0.0189(7) Uani 1 1 d .
H31A H -0.1983 0.9299 0.6094 0.023 Uiso 1 1 calc R
H31B H -0.3166 0.9711 0.6408 0.023 Uiso 1 1 calc R
C32 C -0.2482(3) 0.7972(3) 0.4479(2) 0.0201(7) Uani 1 1 d .
H32A H -0.2805 0.7300 0.4092 0.024 Uiso 1 1 calc R
H32B H -0.1768 0.7838 0.4724 0.024 Uiso 1 1 calc R
C21 C -0.0522(3) 1.2081(3) 0.4155(2) 0.0177(7) Uani 1 1 d .
C15 C 0.2632(3) 1.2082(3) 0.0526(3) 0.0215(7) Uani 1 1 d .
H15A H 0.2341 1.2742 0.0915 0.026 Uiso 1 1 calc R
H15B H 0.3352 1.2240 0.0293 0.026 Uiso 1 1 calc R
C14 C 0.2341(3) 1.0643(3) -0.0860(2) 0.0211(7) Uani 1 1 d .
H14A H 0.3069 1.0788 -0.1086 0.025 Uiso 1 1 calc R
H14B H 0.1867 1.0341 -0.1423 0.025 Uiso 1 1 calc R
C13 C 0.2422(3) 0.9866(3) -0.0270(2) 0.0201(7) Uani 1 1 d .
H13A H 0.1693 0.9703 -0.0058 0.024 Uiso 1 1 calc R
H13B H 0.2724 0.9211 -0.0659 0.024 Uiso 1 1 calc R
C26 C 0.0445(3) 1.2841(3) 0.3039(3) 0.0225(7) Uani 1 1 d .
H26 H 0.0659 1.2801 0.2408 0.027 Uiso 1 1 calc R
C5 C 0.3747(3) 0.9690(3) 0.0938(2) 0.0171(7) Uani 1 1 d .
C9 C 0.5295(3) 0.7196(3) 0.1894(3) 0.0222(7) Uani 1 1 d .
H9 H 0.5541 0.7224 0.2517 0.027 Uiso 1 1 calc R
C11 C 0.5174(3) 0.6311(3) 0.0221(3) 0.0247(8) Uani 1 1 d .
H11 H 0.5351 0.5743 -0.0300 0.030 Uiso 1 1 calc R
C10 C 0.5529(3) 0.6350(3) 0.1139(3) 0.0264(8) Uani 1 1 d .
H10 H 0.5931 0.5797 0.1246 0.032 Uiso 1 1 calc R
C34 C -0.3362(3) 0.7700(3) 0.5879(3) 0.0275(8) Uani 1 1 d .
H34A H -0.3725 0.7054 0.5501 0.041 Uiso 1 1 calc R
H34B H -0.3813 0.8025 0.6421 0.041 Uiso 1 1 calc R
H34C H -0.2659 0.7543 0.6110 0.041 Uiso 1 1 calc R
C27 C 0.0753(3) 1.3714(3) 0.3774(3) 0.0267(8) Uani 1 1 d .
H27 H 0.1161 1.4273 0.3642 0.032 Uiso 1 1 calc R
C28 C 0.0459(3) 1.3764(3) 0.4702(3) 0.0246(8) Uani 1 1 d .
H28 H 0.0690 1.4345 0.5210 0.030 Uiso 1 1 calc R
C25 C 0.1593(3) 0.7701(3) 0.2482(3) 0.0278(8) Uani 1 1 d .
H25A H 0.1602 0.7417 0.3033 0.042 Uiso 1 1 calc R
H25B H 0.2328 0.7937 0.2369 0.042 Uiso 1 1 calc R
H25C H 0.1329 0.7159 0.1920 0.042 Uiso 1 1 calc R
C8 C 0.6749(3) 1.2356(3) 0.2618(3) 0.0268(8) Uani 1 1 d .
H8A H 0.6695 1.2735 0.2134 0.040 Uiso 1 1 calc R
H8B H 0.7484 1.2105 0.2627 0.040 Uiso 1 1 calc R
H8C H 0.6590 1.2822 0.3243 0.040 Uiso 1 1 calc R
C17 C 0.1748(3) 1.2344(3) -0.0870(3) 0.0282(8) Uani 1 1 d .
H17A H 0.2449 1.2503 -0.1120 0.042 Uiso 1 1 calc R
H17B H 0.1449 1.2989 -0.0478 0.042 Uiso 1 1 calc R
H17C H 0.1247 1.2026 -0.1400 0.042 Uiso 1 1 calc R
C11S C -0.7278(3) 0.6262(3) 0.4683(3) 0.0312(9) Uani 1 1 d .
H11A H -0.7895 0.6047 0.4227 0.037 Uiso 1 1 calc R
H11B H -0.7516 0.6183 0.5306 0.037 Uiso 1 1 calc R
C10S C -0.6338(4) 0.5575(3) 0.4338(3) 0.0371(10) Uani 1 1 d .
H10A H -0.6551 0.4859 0.4357 0.045 Uiso 1 1 calc R
H10B H -0.5726 0.5819 0.4794 0.045 Uiso 1 1 calc R
C7S C -0.4875(5) 0.4929(5) 0.3171(5) 0.0713(19) Uani 1 1 d .
H7S1 H -0.5017 0.4210 0.3196 0.107 Uiso 1 1 calc R
H7S2 H -0.4338 0.5272 0.3664 0.107 Uiso 1 1 calc R
H7S3 H -0.4594 0.4926 0.2545 0.107 Uiso 1 1 calc R
C8S C -0.6765(5) 0.5044(6) 0.2568(4) 0.0695(18) Uani 1 1 d .
H8S1 H -0.6461 0.5022 0.1946 0.104 Uiso 1 1 calc R
H8S2 H -0.7408 0.5470 0.2671 0.104 Uiso 1 1 calc R
H8S3 H -0.6970 0.4335 0.2589 0.104 Uiso 1 1 calc R
C9S C -0.5924(4) 0.5517(3) 0.3341(3) 0.0357(10) Uani 1 1 d .
H9S H -0.5752 0.6246 0.3315 0.043 Uiso 1 1 calc R
O1W O -0.0019(3) 0.1628(2) 0.0737(2) 0.0304(6) Uani 1 1 d .
O1S O -0.1827(3) 0.2585(2) 0.0311(3) 0.0397(8) Uani 1 1 d .
C5S C -0.1116(4) 0.4561(4) 0.1748(3) 0.0410(11) Uani 1 1 d .
H5S H -0.1146 0.3899 0.1943 0.049 Uiso 1 1 calc R
C3S C -0.1813(4) 0.3558(3) 0.0097(3) 0.0373(10) Uani 1 1 d .
H3S1 H -0.2402 0.3549 -0.0366 0.045 Uiso 1 1 calc R
H3S2 H -0.1116 0.3656 -0.0205 0.045 Uiso 1 1 calc R
C6S C 0.0021(5) 0.4731(5) 0.1456(5) 0.0677(17) Uani 1 1 d .
H6S1 H 0.0033 0.5245 0.1089 0.102 Uiso 1 1 calc R
H6S2 H 0.0290 0.4072 0.1065 0.102 Uiso 1 1 calc R
H6S3 H 0.0484 0.4988 0.2024 0.102 Uiso 1 1 calc R
C4S C -0.1945(4) 0.4439(3) 0.0935(3) 0.0408(11) Uani 1 1 d .
H4S1 H -0.2678 0.4374 0.1188 0.049 Uiso 1 1 calc R
H4S2 H -0.1912 0.5087 0.0729 0.049 Uiso 1 1 calc R
H1W H -0.065(5) 0.182(4) 0.060(4) 0.049 Uiso 1 1 d .
H2W H 0.050(5) 0.157(4) 0.036(4) 0.049 Uiso 1 1 d .

loop_
_atom_site_aniso_label
_atom_site_aniso_U_11
_atom_site_aniso_U_22
_atom_site_aniso_U_33
_atom_site_aniso_U_23
_atom_site_aniso_U_13
_atom_site_aniso_U_12
N8 0.0188(15) 0.0194(14) 0.0203(14) 0.0099(12) 0.0027(11) 0.0000(11)
N5 0.0240(16) 0.0205(14) 0.0126(13) 0.0083(11) -0.0010(11) -0.0009(11)
N4 0.0193(15) 0.0235(15) 0.0202(14) 0.0116(12) -0.0022(11) 0.0005(11)
N7 0.0216(15) 0.0163(13) 0.0140(13) 0.0037(11) 0.0030(11) -0.0015(11)
N1 0.0263(16) 0.0181(14) 0.0149(14) 0.0083(11) 0.0011(11) 0.0016(11)
N3 0.0225(15) 0.0195(14) 0.0135(13) 0.0043(11) -0.0037(11) 0.0037(11)
N2 0.0208(15) 0.0200(14) 0.0173(14) 0.0070(11) -0.0020(11) -0.0003(11)
C22 0.0188(17) 0.0196(16) 0.0100(14) 0.0062(12) -0.0018(12) 0.0006(12)
O2W 0.0197(14) 0.0428(16) 0.0243(13) 0.0197(12) -0.0025(11) -0.0035(11)
C98 0.127(8) 0.137(8) 0.040(4) -0.017(4) 0.001(4) 0.012(6)
S1A 0.0239(5) 0.0213(4) 0.0142(4) 0.0051(3) 0.0041(3) 0.0003(3)
S2A 0.0235(5) 0.0207(4) 0.0149(4) 0.0065(3) -0.0039(3) 0.0006(3)
C24 0.0212(18) 0.0214(16) 0.0174(16) 0.0068(13) 0.0001(13) -0.0007(13)
N6 0.0189(15) 0.0182(14) 0.0162(13) 0.0061(11) 0.0015(11) 0.0021(11)
O2S 0.0280(15) 0.0205(13) 0.0455(17) 0.0059(12) 0.0120(13) 0.0004(11)
C7 0.0224(18) 0.0186(16) 0.0173(16) 0.0086(13) 0.0012(13) 0.0017(13)
C23 0.0201(17) 0.0175(15) 0.0163(15) 0.0063(12) 0.0016(12) -0.0011(12)
C3 0.0167(16) 0.0170(15) 0.0203(16) 0.0073(13) 0.0010(13) -0.0009(12)
C16 0.0205(17) 0.0191(16) 0.0169(16) 0.0057(13) -0.0001(13) 0.0027(13)
C6 0.0186(17) 0.0198(16) 0.0171(16) 0.0060(13) -0.0005(13) 0.0022(13)
C4 0.0157(16) 0.0174(16) 0.0234(17) 0.0077(13) 0.0017(13) -0.0007(12)
C33 0.0195(17) 0.0180(16) 0.0168(16) 0.0041(13) 0.0021(12) -0.0009(12)
C20 0.0170(17) 0.0159(15) 0.0215(16) 0.0084(13) -0.0018(13) 0.0014(12)
C2 0.0166(16) 0.0171(15) 0.0143(15) 0.0027(12) -0.0004(12) 0.0007(12)
C19 0.0193(17) 0.0184(16) 0.0121(15) 0.0017(12) 0.0010(12) -0.0009(12)
C18 0.0196(17) 0.0161(15) 0.0146(15) 0.0053(12) -0.0003(12) -0.0022(12)
C12 0.0267(19) 0.0197(17) 0.0216(17) 0.0057(14) 0.0027(14) -0.0042(14)
C30 0.0214(17) 0.0175(15) 0.0153(15) 0.0024(13) 0.0040(13) 0.0005(13)
C1 0.0199(17) 0.0166(15) 0.0154(15) 0.0047(12) 0.0007(13) 0.0024(12)
C29 0.0241(18) 0.0185(16) 0.0211(17) 0.0062(13) -0.0028(13) 0.0058(13)
C31 0.0187(17) 0.0228(17) 0.0154(15) 0.0057(13) 0.0010(12) -0.0003(13)
C32 0.0230(18) 0.0170(16) 0.0216(17) 0.0073(13) 0.0035(13) 0.0021(13)
C21 0.0174(17) 0.0172(15) 0.0205(16) 0.0081(13) -0.0006(13) 0.0037(12)
C15 0.0213(18) 0.0213(17) 0.0235(17) 0.0090(14) -0.0033(14) -0.0004(13)
C14 0.0194(18) 0.0293(18) 0.0156(16) 0.0079(14) -0.0020(13) 0.0010(14)
C13 0.0225(18) 0.0212(16) 0.0160(16) 0.0040(13) -0.0064(13) 0.0010(13)
C26 0.0248(19) 0.0213(17) 0.0250(18) 0.0125(14) 0.0021(14) 0.0009(14)
C5 0.0178(17) 0.0216(16) 0.0140(15) 0.0083(13) 0.0002(12) 0.0007(12)
C9 0.0217(18) 0.0209(17) 0.0270(18) 0.0118(14) -0.0029(14) -0.0013(13)
C11 0.0270(19) 0.0179(16) 0.0280(19) 0.0043(14) 0.0072(15) -0.0004(14)
C10 0.0244(19) 0.0224(17) 0.034(2) 0.0113(15) 0.0008(15) 0.0021(14)
C34 0.033(2) 0.0260(18) 0.0294(19) 0.0169(16) 0.0043(16) 0.0013(15)
C27 0.026(2) 0.0187(17) 0.037(2) 0.0110(15) 0.0002(16) -0.0022(14)
C28 0.0260(19) 0.0178(16) 0.0289(19) 0.0043(14) -0.0063(15) 0.0017(14)
C25 0.032(2) 0.0252(18) 0.0264(19) 0.0058(15) 0.0054(15) 0.0058(15)
C8 0.029(2) 0.0234(18) 0.0282(19) 0.0086(15) -0.0061(15) -0.0049(15)
C17 0.029(2) 0.032(2) 0.030(2) 0.0197(16) -0.0042(15) 0.0000(15)
C11S 0.032(2) 0.029(2) 0.034(2) 0.0114(17) 0.0099(17) 0.0019(16)
C10S 0.043(3) 0.026(2) 0.044(2) 0.0118(18) 0.011(2) 0.0075(17)
C7S 0.060(4) 0.082(4) 0.087(5) 0.044(4) 0.037(3) 0.040(3)
C8S 0.060(4) 0.095(5) 0.043(3) 0.003(3) 0.010(3) -0.004(3)
C9S 0.049(3) 0.0240(19) 0.035(2) 0.0087(17) 0.0124(19) 0.0025(17)
O1W 0.0222(14) 0.0513(18) 0.0256(14) 0.0233(13) 0.0031(11) 0.0062(12)
O1S 0.0269(17) 0.0234(14) 0.063(2) 0.0030(14) -0.0178(15) -0.0011(12)
C5S 0.061(3) 0.035(2) 0.026(2) 0.0079(18) -0.0067(19) -0.002(2)
C3S 0.041(3) 0.039(2) 0.034(2) 0.0155(18) -0.0090(18) -0.0135(19)
C6S 0.059(4) 0.079(4) 0.070(4) 0.033(3) -0.021(3) -0.023(3)
C4S 0.050(3) 0.028(2) 0.045(3) 0.0091(19) -0.012(2) 0.0038(18)

loop_
_atom_type_symbol
_atom_type_description
_atom_type_scat_dispersion_real
_atom_type_scat_dispersion_imag
_atom_type_scat_source
C C 0.0033 0.0016 'International Tables Vol C Tables 4.2.6.8 and 6.1.1.4'
H H 0.0000 0.0000 'International Tables Vol C Tables 4.2.6.8 and 6.1.1.4'
N N 0.0061 0.0033 'International Tables Vol C Tables 4.2.6.8 and 6.1.1.4'
S S 0.1246 0.1234 'International Tables Vol C Tables 4.2.6.8 and 6.1.1.4'
O O 0.0106 0.0060 'International Tables Vol C Tables 4.2.6.8 and 6.1.1.4'

loop_
_geom_angle_atom_site_label_1
_geom_angle_atom_site_label_2
_geom_angle_atom_site_label_3
_geom_angle
C34 N8 C31 110.3(3)
C34 N8 C32 111.1(3)
C31 N8 C32 108.9(3)
C19 N5 C20 112.8(3)
C19 N5 H2N 116(2)
C20 N5 H2N 109(2)
C14 N4 C17 110.6(3)
C14 N4 C15 109.0(3)
C17 N4 C15 110.8(3)
C22 N7 C30 121.1(3)
C22 N7 C33 122.2(3)
C30 N7 C33 111.8(3)
C2 N1 C3 111.9(3)
C2 N1 H1N 117(3)
C3 N1 H1N 111(3)
C5 N3 C16 122.3(3)
C5 N3 C13 119.8(3)
C16 N3 C13 112.1(3)
C5 N2 C4 122.7(3)
N6 C22 N7 118.9(3)
N6 C22 C18 124.5(3)
N7 C22 C18 116.4(3)
H4W O2W H3W 112(4)
C5S C98 H98A 109.5
C5S C98 H98B 109.5
H98A C98 H98B 109.5
C5S C98 H98C 109.5
H98A C98 H98C 109.5
H98B C98 H98C 109.5
C19 S1A C24 91.85(16)
C2 S2A C7 92.02(16)
C23 C24 C25 128.3(3)
C23 C24 S1A 110.8(3)
C25 C24 S1A 120.9(3)
C22 N6 C21 122.6(3)
C11S O2S H1S 104(3)
C6 C7 C8 129.1(3)
C6 C7 S2A 110.5(3)
C8 C7 S2A 120.4(3)
C24 C23 C18 113.8(3)
C24 C23 H23 123.1
C18 C23 H23 123.1
C9 C3 C4 120.4(3)
C9 C3 N1 120.0(3)
C4 C3 N1 119.6(3)
N3 C16 C15 110.3(3)
N3 C16 H16A 109.6
C15 C16 H16A 109.6
N3 C16 H16B 109.6
C15 C16 H16B 109.6
H16A C16 H16B 108.1
C7 C6 C1 113.9(3)
C7 C6 H6 123.0
C1 C6 H6 123.0
C12 C4 C3 117.8(3)
C12 C4 N2 116.8(3)
C3 C4 N2 125.1(3)
N7 C33 C32 110.0(3)
N7 C33 H33A 109.7
C32 C33 H33A 109.7
N7 C33 H33B 109.7
C32 C33 H33B 109.7
H33A C33 H33B 108.2
C26 C20 C21 120.5(3)
C26 C20 N5 120.0(3)
C21 C20 N5 119.5(3)
C1 C2 N1 125.5(3)
C1 C2 S2A 111.4(2)
N1 C2 S2A 122.9(2)
C18 C19 N5 124.8(3)
C18 C19 S1A 111.4(3)
N5 C19 S1A 123.5(2)
C19 C18 C23 112.1(3)
C19 C18 C22 121.6(3)
C23 C18 C22 126.2(3)
C11 C12 C4 121.9(3)
C11 C12 H12 119.1
C4 C12 H12 119.1
N7 C30 C31 109.0(3)
N7 C30 H30A 109.9
C31 C30 H30A 109.9
N7 C30 H30B 109.9
C31 C30 H30B 109.9
H30A C30 H30B 108.3
C2 C1 C6 112.2(3)
C2 C1 C5 121.5(3)
C6 C1 C5 126.4(3)
C28 C29 C21 122.0(3)
C28 C29 H29 119.0
C21 C29 H29 119.0
N8 C31 C30 110.2(3)
N8 C31 H31A 109.6
C30 C31 H31A 109.6
N8 C31 H31B 109.6
C30 C31 H31B 109.6
H31A C31 H31B 108.1
N8 C32 C33 110.6(3)
N8 C32 H32A 109.5
C33 C32 H32A 109.5
N8 C32 H32B 109.5
C33 C32 H32B 109.5
H32A C32 H32B 108.1
C29 C21 C20 117.4(3)
C29 C21 N6 117.1(3)
C20 C21 N6 125.2(3)
N4 C15 C16 109.9(3)
N4 C15 H15A 109.7
C16 C15 H15A 109.7
N4 C15 H15B 109.7
C16 C15 H15B 109.7
H15A C15 H15B 108.2
N4 C14 C13 110.3(3)
N4 C14 H14A 109.6
C13 C14 H14A 109.6
N4 C14 H14B 109.6
C13 C14 H14B 109.6
H14A C14 H14B 108.1
N3 C13 C14 108.9(3)
N3 C13 H13A 109.9
C14 C13 H13A 109.9
N3 C13 H13B 109.9
C14 C13 H13B 109.9
H13A C13 H13B 108.3
C27 C26 C20 120.6(3)
C27 C26 H26 119.7
C20 C26 H26 119.7
N2 C5 N3 118.7(3)
N2 C5 C1 124.7(3)
N3 C5 C1 116.5(3)
C10 C9 C3 120.4(3)
C10 C9 H9 119.8
C3 C9 H9 119.8
C12 C11 C10 119.7(3)
C12 C11 H11 120.1
C10 C11 H11 120.1
C9 C10 C11 119.9(3)
C9 C10 H10 120.1
C11 C10 H10 120.1
N8 C34 H34A 109.5
N8 C34 H34B 109.5
H34A C34 H34B 109.5
N8 C34 H34C 109.5
H34A C34 H34C 109.5
H34B C34 H34C 109.5
C26 C27 C28 119.7(3)
C26 C27 H27 120.1
C28 C27 H27 120.1
C27 C28 C29 119.6(3)
C27 C28 H28 120.2
C29 C28 H28 120.2
C24 C25 H25A 109.5
C24 C25 H25B 109.5
H25A C25 H25B 109.5
C24 C25 H25C 109.5
H25A C25 H25C 109.5
H25B C25 H25C 109.5
C7 C8 H8A 109.5
C7 C8 H8B 109.5
H8A C8 H8B 109.5
C7 C8 H8C 109.5
H8A C8 H8C 109.5
H8B C8 H8C 109.5
N4 C17 H17A 109.5
N4 C17 H17B 109.5
H17A C17 H17B 109.5
N4 C17 H17C 109.5
H17A C17 H17C 109.5
H17B C17 H17C 109.5
O2S C11S C10S 110.3(3)
O2S C11S H11A 109.6
C10S C11S H11A 109.6
O2S C11S H11B 109.6
C10S C11S H11B 109.6
H11A C11S H11B 108.1
C11S C10S C9S 117.1(4)
C11S C10S H10A 108.0
C9S C10S H10A 108.0
C11S C10S H10B 108.0
C9S C10S H10B 108.0
H10A C10S H10B 107.3
C9S C7S H7S1 109.5
C9S C7S H7S2 109.5
H7S1 C7S H7S2 109.5
C9S C7S H7S3 109.5
H7S1 C7S H7S3 109.5
H7S2 C7S H7S3 109.5
C9S C8S H8S1 109.5
C9S C8S H8S2 109.5
H8S1 C8S H8S2 109.5
C9S C8S H8S3 109.5
H8S1 C8S H8S3 109.5
H8S2 C8S H8S3 109.5
C8S C9S C7S 111.5(5)
C8S C9S C10S 112.7(4)
C7S C9S C10S 109.8(4)
C8S C9S H9S 107.5
C7S C9S H9S 107.5
C10S C9S H9S 107.5
H1W O1W H2W 122(5)
C3S O1S H2S 99(4)
C6S C5S C98 111.8(6)
C6S C5S C4S 112.7(4)
C98 C5S C4S 109.2(5)
C6S C5S H5S 107.6
C98 C5S H5S 107.6
C4S C5S H5S 107.6
O1S C3S C4S 113.2(4)
O1S C3S H3S1 108.9
C4S C3S H3S1 108.9
O1S C3S H3S2 108.9
C4S C3S H3S2 108.9
H3S1 C3S H3S2 107.8
C5S C6S H6S1 109.5
C5S C6S H6S2 109.5
H6S1 C6S H6S2 109.5
C5S C6S H6S3 109.5
H6S1 C6S H6S3 109.5
H6S2 C6S H6S3 109.5
C3S C4S C5S 116.4(4)
C3S C4S H4S1 108.2
C5S C4S H4S1 108.2
C3S C4S H4S2 108.2
C5S C4S H4S2 108.2
H4S1 C4S H4S2 107.3

loop_
_geom_bond_atom_site_label_1
_geom_bond_atom_site_label_2
_geom_bond_distance
N8 C34 1.468(4)
N8 C31 1.471(4)
N8 C32 1.479(4)
N5 C19 1.404(4)
N5 C20 1.433(4)
N5 H2N 0.97(4)
N4 C14 1.467(5)
N4 C17 1.470(4)
N4 C15 1.477(4)
N7 C22 1.373(4)
N7 C30 1.465(4)
N7 C33 1.476(4)
N1 C2 1.400(4)
N1 C3 1.433(4)
N1 H1N 0.90(5)
N3 C5 1.379(4)
N3 C16 1.464(4)
N3 C13 1.470(4)
N2 C5 1.303(4)
N2 C4 1.415(4)
C22 N6 1.306(4)
C22 C18 1.483(5)
O2W H4W 0.87(5)
O2W H3W 0.86(5)
C98 C5S 1.507(8)
C98 H98A 0.9800
C98 H98B 0.9800
C98 H98C 0.9800
S1A C19 1.739(3)
S1A C24 1.743(3)
S2A C2 1.743(3)
S2A C7 1.745(3)
C24 C23 1.365(5)
C24 C25 1.505(5)
N6 C21 1.422(4)
O2S C11S 1.430(5)
O2S H1S 0.91(5)
C7 C6 1.366(5)
C7 C8 1.499(5)
C23 C18 1.432(5)
C23 H23 0.9500
C3 C9 1.400(5)
C3 C4 1.408(5)
C16 C15 1.532(5)
C16 H16A 0.9900
C16 H16B 0.9900
C6 C1 1.437(5)
C6 H6 0.9500
C4 C12 1.407(5)
C33 C32 1.521(5)
C33 H33A 0.9900
C33 H33B 0.9900
C20 C26 1.395(5)
C20 C21 1.417(5)
C2 C1 1.370(5)
C19 C18 1.374(5)
C12 C11 1.378(5)
C12 H12 0.9500
C30 C31 1.524(5)
C30 H30A 0.9900
C30 H30B 0.9900
C1 C5 1.479(5)
C29 C28 1.394(5)
C29 C21 1.401(5)
C29 H29 0.9500
C31 H31A 0.9900
C31 H31B 0.9900
C32 H32A 0.9900
C32 H32B 0.9900
C15 H15A 0.9900
C15 H15B 0.9900
C14 C13 1.526(5)
C14 H14A 0.9900
C14 H14B 0.9900
C13 H13A 0.9900
C13 H13B 0.9900
C26 C27 1.392(5)
C26 H26 0.9500
C9 C10 1.387(5)
C9 H9 0.9500
C11 C10 1.398(6)
C11 H11 0.9500
C10 H10 0.9500
C34 H34A 0.9800
C34 H34B 0.9800
C34 H34C 0.9800
C27 C28 1.392(5)
C27 H27 0.9500
C28 H28 0.9500
C25 H25A 0.9800
C25 H25B 0.9800
C25 H25C 0.9800
C8 H8A 0.9800
C8 H8B 0.9800
C8 H8C 0.9800
C17 H17A 0.9800
C17 H17B 0.9800
C17 H17C 0.9800
C11S C10S 1.508(6)
C11S H11A 0.9900
C11S H11B 0.9900
C10S C9S 1.530(6)
C10S H10A 0.9900
C10S H10B 0.9900
C7S C9S 1.525(7)
C7S H7S1 0.9800
C7S H7S2 0.9800
C7S H7S3 0.9800
C8S C9S 1.518(8)
C8S H8S1 0.9800
C8S H8S2 0.9800
C8S H8S3 0.9800
C9S H9S 1.0000
O1W H1W 0.86(6)
O1W H2W 0.84(6)
O1S C3S 1.417(5)
O1S H2S 0.76(5)
C5S C6S 1.497(8)
C5S C4S 1.536(6)
C5S H5S 1.0000
C3S C4S 1.462(6)
C3S H3S1 0.9900
C3S H3S2 0.9900
C6S H6S1 0.9800
C6S H6S2 0.9800
C6S H6S3 0.9800
C4S H4S1 0.9900
C4S H4S2 0.9900

loop_
_geom_torsion_atom_site_label_1
_geom_torsion_atom_site_label_2
_geom_torsion_atom_site_label_3
_geom_torsion_atom_site_label_4
_geom_torsion
C30 N7 C22 N6 -6.0(5)
C33 N7 C22 N6 147.0(3)
C30 N7 C22 C18 169.4(3)
C33 N7 C22 C18 -37.5(4)
C19 S1A C24 C23 -0.7(3)
C19 S1A C24 C25 -179.1(3)
N7 C22 N6 C21 171.3(3)
C18 C22 N6 C21 -3.8(5)
C2 S2A C7 C6 -0.2(3)
C2 S2A C7 C8 -178.9(3)
C25 C24 C23 C18 179.2(3)
S1A C24 C23 C18 0.9(4)
C2 N1 C3 C9 121.7(3)
C2 N1 C3 C4 -59.1(4)
C5 N3 C16 C15 150.7(3)
C13 N3 C16 C15 -56.1(4)
C8 C7 C6 C1 179.2(3)
S2A C7 C6 C1 0.6(4)
C9 C3 C4 C12 -0.9(5)
N1 C3 C4 C12 179.9(3)
C9 C3 C4 N2 172.3(3)
N1 C3 C4 N2 -6.9(5)
C5 N2 C4 C12 -139.0(3)
C5 N2 C4 C3 47.8(5)
C22 N7 C33 C32 148.6(3)
C30 N7 C33 C32 -56.2(4)
C19 N5 C20 C26 123.0(3)
C19 N5 C20 C21 -57.8(4)
C3 N1 C2 C1 59.5(4)
C3 N1 C2 S2A -114.7(3)
C7 S2A C2 C1 -0.3(3)
C7 S2A C2 N1 174.6(3)
C20 N5 C19 C18 59.3(4)
C20 N5 C19 S1A -113.7(3)
C24 S1A C19 C18 0.2(3)
C24 S1A C19 N5 174.0(3)
N5 C19 C18 C23 -173.5(3)
S1A C19 C18 C23 0.2(4)
N5 C19 C18 C22 5.3(5)
S1A C19 C18 C22 179.0(2)
C24 C23 C18 C19 -0.8(4)
C24 C23 C18 C22 -179.4(3)
N6 C22 C18 C19 -40.2(5)
N7 C22 C18 C19 144.7(3)
N6 C22 C18 C23 138.4(4)
N7 C22 C18 C23 -36.8(5)
C3 C4 C12 C11 -0.5(5)
N2 C4 C12 C11 -174.3(3)
C22 N7 C30 C31 -146.8(3)
C33 N7 C30 C31 57.6(4)
N1 C2 C1 C6 -174.1(3)
S2A C2 C1 C6 0.7(4)
N1 C2 C1 C5 4.4(5)
S2A C2 C1 C5 179.2(2)
C7 C6 C1 C2 -0.9(4)
C7 C6 C1 C5 -179.2(3)
C34 N8 C31 C30 -176.8(3)
C32 N8 C31 C30 61.0(3)
N7 C30 C31 N8 -60.1(4)
C34 N8 C32 C33 179.1(3)
C31 N8 C32 C33 -59.2(4)
N7 C33 C32 N8 56.5(4)
C28 C29 C21 C20 2.1(5)
C28 C29 C21 N6 -171.8(3)
C26 C20 C21 C29 -3.1(5)
N5 C20 C21 C29 177.6(3)
C26 C20 C21 N6 170.2(3)
N5 C20 C21 N6 -9.0(5)
C22 N6 C21 C29 -139.4(3)
C22 N6 C21 C20 47.2(5)
C14 N4 C15 C16 -59.6(4)
C17 N4 C15 C16 178.4(3)
N3 C16 C15 N4 56.7(4)
C17 N4 C14 C13 -176.3(3)
C15 N4 C14 C13 61.5(3)
C5 N3 C13 C14 -149.1(3)
C16 N3 C13 C14 57.0(4)
N4 C14 C13 N3 -59.5(4)
C21 C20 C26 C27 1.5(5)
N5 C20 C26 C27 -179.3(3)
C4 N2 C5 N3 168.5(3)
C4 N2 C5 C1 -6.7(5)
C16 N3 C5 N2 144.5(3)
C13 N3 C5 N2 -6.7(5)
C16 N3 C5 C1 -39.9(4)
C13 N3 C5 C1 168.8(3)
C2 C1 C5 N2 -37.6(5)
C6 C1 C5 N2 140.7(4)
C2 C1 C5 N3 147.2(3)
C6 C1 C5 N3 -34.6(5)
C4 C3 C9 C10 1.0(5)
N1 C3 C9 C10 -179.8(3)
C4 C12 C11 C10 1.9(5)
C3 C9 C10 C11 0.4(5)
C12 C11 C10 C9 -1.8(5)
C20 C26 C27 C28 1.4(6)
C26 C27 C28 C29 -2.4(5)
C21 C29 C28 C27 0.7(5)
O2S C11S C10S C9S -64.6(5)
C11S C10S C9S C8S -63.7(6)
C11S C10S C9S C7S 171.3(5)
O1S C3S C4S C5S 57.0(6)
C6S C5S C4S C3S 61.5(6)
C98 C5S C4S C3S -173.6(6)

loop_
_cod_related_entry_id
_cod_related_entry_database
_cod_related_entry_code
1 ChemSpider 30652535
